data_7152840
loop_
_publ_author_name
'Zhang, Jinzhu'
'Wu, Jing'
'Yin, Zhiwei'
'Zeng, Haisu'
'Khanna, Kunal'
'Hu, Chunhua'
'Zheng, Shengping'

_publ_section_title
;
 An expedient stereoselective and chemoselective synthesis of bicyclic
 oxazolidinones from quinols and isocyanates.
;
_journal_issue 18
_journal_name_full 'Organic &amp; biomolecular chemistry'
_journal_page_first 2939
_journal_page_last 2942
_journal_paper_doi 10.1039/c3ob00047h
_journal_volume 11
_journal_year 2013
_chemical_formula_sum 'C15 H14 Br N O3'
_chemical_formula_weight 336.18
_chemical_name_systematic
;
?
;
_space_group_IT_number 14
_symmetry_cell_setting monoclinic
_symmetry_space_group_name_Hall '-P 2ybc'
_symmetry_space_group_name_H-M 'P 1 21/c 1'
_atom_sites_solution_hydrogens geom
_atom_sites_solution_primary direct
_atom_sites_solution_secondary difmap
_audit_creation_method SHELXL-97
_cell_angle_alpha 90.00
_cell_angle_beta 103.5110(10)
_cell_angle_gamma 90.00
_cell_formula_units_Z 4
_cell_length_a 11.3435(10)
_cell_length_b 5.9481(5)
_cell_length_c 20.6935(18)
_cell_measurement_reflns_used 6522
_cell_measurement_temperature 100(2)
_cell_measurement_theta_max 28.21
_cell_measurement_theta_min 2.40
_cell_volume 1357.6(2)
_computing_cell_refinement 'Bruker SAINT'
_computing_data_collection 'Bruker APEX2'
_computing_data_reduction 'Bruker SAINT'
_computing_molecular_graphics 'Bruker SHELXTL'
_computing_publication_material 'Bruker SHELXTL'
_computing_structure_refinement 'SHELXL-97 (Sheldrick, 2008)'
_computing_structure_solution 'SHELXS-97 (Sheldrick, 2008)'
_diffrn_ambient_temperature 100(2)
_diffrn_measured_fraction_theta_full 0.999
_diffrn_measured_fraction_theta_max 0.999
_diffrn_measurement_device_type 'Bruker APEX-II CCD'
_diffrn_measurement_method '\w scans'
_diffrn_radiation_monochromator graphite
_diffrn_radiation_source 'fine-focus sealed tube'
_diffrn_radiation_type MoK\a
_diffrn_radiation_wavelength 0.71073
_diffrn_reflns_av_R_equivalents 0.0479
_diffrn_reflns_av_sigmaI/netI 0.0280
_diffrn_reflns_limit_h_max 15
_diffrn_reflns_limit_h_min -15
_diffrn_reflns_limit_k_max 7
_diffrn_reflns_limit_k_min -7
_diffrn_reflns_limit_l_max 27
_diffrn_reflns_limit_l_min -27
_diffrn_reflns_number 25544
_diffrn_reflns_theta_full 28.32
_diffrn_reflns_theta_max 28.32
_diffrn_reflns_theta_min 1.85
_exptl_absorpt_coefficient_mu 3.034
_exptl_absorpt_correction_T_max 0.8389
_exptl_absorpt_correction_T_min 0.3998
_exptl_absorpt_correction_type multi-scan
_exptl_absorpt_process_details SADABS
_exptl_crystal_colour colourless
_exptl_crystal_density_diffrn 1.645
_exptl_crystal_density_method 'not measured'
_exptl_crystal_description plate
_exptl_crystal_F_000 680
_exptl_crystal_size_max 0.37
_exptl_crystal_size_mid 0.15
_exptl_crystal_size_min 0.06
_refine_diff_density_max 0.411
_refine_diff_density_min -0.354
_refine_diff_density_rms 0.067
_refine_ls_extinction_method none
_refine_ls_goodness_of_fit_ref 1.029
_refine_ls_hydrogen_treatment constr
_refine_ls_matrix_type full
_refine_ls_number_parameters 196
_refine_ls_number_reflns 3362
_refine_ls_number_restraints 4
_refine_ls_restrained_S_all 1.029
_refine_ls_R_factor_all 0.0338
_refine_ls_R_factor_gt 0.0248
_refine_ls_shift/su_max 0.001
_refine_ls_shift/su_mean 0.000
_refine_ls_structure_factor_coef Fsqd
_refine_ls_weighting_details 'calc w=1/[\s^2^(Fo^2^)+(0.0188P)^2^+1.1517P] where P=(Fo^2^+2Fc^2^)/3'
_refine_ls_weighting_scheme calc
_refine_ls_wR_factor_gt 0.0532
_refine_ls_wR_factor_ref 0.0564
_reflns_number_gt 2847
_reflns_number_total 3362
_reflns_threshold_expression >2sigma(I)
_cod_data_source_file c3ob00047h.txt
_cod_data_source_block 12spz5h
_cod_depositor_comments
;
The following automatic conversions were performed:

'_symmetry_cell_setting' value 'Monoclinic' changed to 'monoclinic'
according to /home/saulius/struct/CIF-dictionaries/cif_core.dic
dictionary named 'cif_core.dic' version 2.4.2 from 2011-04-26.

Automatic conversion script
Id: cif_fix_values 1891 2012-01-12 08:04:46Z andrius 
;
_cod_original_sg_symbol_H-M 'P 21/c'
_cod_database_code 7152840

loop_
_symmetry_equiv_pos_as_xyz
'x, y, z'
'-x, y+1/2, -z+1/2'
'-x, -y, -z'
'x, -y-1/2, z-1/2'

loop_
_atom_site_label
_atom_site_type_symbol
_atom_site_fract_x
_atom_site_fract_y
_atom_site_fract_z
_atom_site_U_iso_or_equiv
_atom_site_adp_type
_atom_site_occupancy
_atom_site_symmetry_multiplicity
_atom_site_calc_flag
_atom_site_refinement_flags
_atom_site_disorder_assembly
_atom_site_disorder_group
Br1 Br 0.459362(16) 1.07716(3) 0.103359(9) 0.01998(6) Uani 1 1 d . A .
O1 O 0.07101(11) 1.0455(2) 0.16808(6) 0.0180(3) Uani 1 1 d . A .
O2 O 0.08280(11) 1.2571(2) 0.25938(7) 0.0176(3) Uani 1 1 d . . .
O3 O 0.50865(11) 0.7404(2) 0.21798(7) 0.0189(3) Uani 1 1 d . . .
N1 N 0.19268(12) 0.9268(2) 0.26245(7) 0.0113(3) Uani 1 1 d . . .
C1 C 0.11364(15) 1.0911(3) 0.23385(9) 0.0138(3) Uani 1 1 d . . .
C2 C 0.13339(15) 0.8476(3) 0.15013(9) 0.0149(4) Uani 1 1 d D . .
C3 C 0.18647(15) 0.7344(3) 0.21748(8) 0.0125(3) Uani 1 1 d . A .
H6 H 0.1277 0.6210 0.2270 0.015 Uiso 1 1 calc R . .
C4 C 0.30938(15) 0.6239(3) 0.22267(9) 0.0142(4) Uani 1 1 d . . .
H4A H 0.3444 0.5868 0.2699 0.017 Uiso 1 1 calc R A .
H4B H 0.2967 0.4806 0.1977 0.017 Uiso 1 1 calc R . .
C5 C 0.40064(16) 0.7624(3) 0.19725(9) 0.0140(3) Uani 1 1 d . A .
C6 C 0.34747(16) 0.9191(3) 0.14157(9) 0.0150(3) Uani 1 1 d . . .
C7 C 0.22909(16) 0.9466(3) 0.11840(9) 0.0161(4) Uani 1 1 d . A .
H7 H 0.2026 1.0342 0.0793 0.019 Uiso 1 1 calc R . .
C8 C 0.23520(14) 0.9096(3) 0.33300(8) 0.0115(3) Uani 1 1 d . . .
C9 C 0.21522(16) 0.7152(3) 0.36606(9) 0.0149(4) Uani 1 1 d . . .
H9 H 0.1718 0.5928 0.3422 0.018 Uiso 1 1 calc R . .
C10 C 0.25972(17) 0.7021(3) 0.43464(9) 0.0194(4) Uani 1 1 d . . .
H10 H 0.2472 0.5691 0.4575 0.023 Uiso 1 1 calc R . .
C11 C 0.32201(18) 0.8806(3) 0.46979(10) 0.0217(4) Uani 1 1 d . . .
H11 H 0.3514 0.8706 0.5166 0.026 Uiso 1 1 calc R . .
C12 C 0.34127(17) 1.0743(3) 0.43629(9) 0.0203(4) Uani 1 1 d . . .
H12 H 0.3835 1.1975 0.4603 0.024 Uiso 1 1 calc R . .
C13 C 0.29915(15) 1.0889(3) 0.36781(9) 0.0163(4) Uani 1 1 d . . .
H13 H 0.3139 1.2204 0.3449 0.020 Uiso 1 1 calc R . .
C14 C 0.0471(11) 0.6823(15) 0.1052(5) 0.0167(12) Uani 0.503(5) 1 d PD A 1
H14A H 0.0936 0.5466 0.0988 0.020 Uiso 0.503(5) 1 calc PR A 1
H14B H -0.0160 0.6353 0.1283 0.020 Uiso 0.503(5) 1 calc PR A 1
C15 C -0.0152(3) 0.7757(7) 0.03695(18) 0.0189(9) Uani 0.503(5) 1 d PD A 1
H15A H 0.0430 0.7807 0.0086 0.028 Uiso 0.503(5) 1 calc PR A 1
H15B H -0.0450 0.9278 0.0420 0.028 Uiso 0.503(5) 1 calc PR A 1
H15C H -0.0834 0.6784 0.0165 0.028 Uiso 0.503(5) 1 calc PR A 1
C14' C 0.0328(10) 0.7253(15) 0.1014(6) 0.0167(12) Uani 0.497(5) 1 d PD A 2
H14C H -0.0366 0.6978 0.1217 0.020 Uiso 0.497(5) 1 calc PR A 2
H14D H 0.0043 0.8172 0.0608 0.020 Uiso 0.497(5) 1 calc PR A 2
C15' C 0.0840(4) 0.5040(7) 0.0839(2) 0.0210(10) Uani 0.497(5) 1 d PD A 2
H15D H 0.1142 0.4164 0.1245 0.031 Uiso 0.497(5) 1 calc PR A 2
H15E H 0.1508 0.5334 0.0623 0.031 Uiso 0.497(5) 1 calc PR A 2
H15F H 0.0202 0.4192 0.0535 0.031 Uiso 0.497(5) 1 calc PR A 2

loop_
_atom_site_aniso_label
_atom_site_aniso_U_11
_atom_site_aniso_U_22
_atom_site_aniso_U_33
_atom_site_aniso_U_23
_atom_site_aniso_U_13
_atom_site_aniso_U_12
Br1 0.01495(9) 0.02886(11) 0.01613(10) 0.00444(8) 0.00362(7) -0.00471(8)
O1 0.0138(6) 0.0261(7) 0.0139(6) 0.0048(5) 0.0026(5) 0.0080(5)
O2 0.0160(6) 0.0129(6) 0.0245(7) 0.0021(5) 0.0060(5) 0.0018(5)
O3 0.0114(6) 0.0211(7) 0.0232(7) 0.0004(6) 0.0019(5) 0.0005(5)
N1 0.0118(7) 0.0103(7) 0.0115(7) 0.0003(6) 0.0021(5) 0.0014(6)
C1 0.0103(8) 0.0154(8) 0.0164(8) 0.0045(7) 0.0045(6) -0.0009(7)
C2 0.0102(8) 0.0219(9) 0.0123(8) 0.0011(7) 0.0021(7) 0.0025(7)
C3 0.0110(8) 0.0138(8) 0.0123(8) -0.0017(7) 0.0019(6) -0.0003(6)
C4 0.0125(8) 0.0166(9) 0.0137(8) 0.0011(7) 0.0036(7) 0.0024(7)
C5 0.0141(8) 0.0147(8) 0.0132(8) -0.0037(7) 0.0033(7) 0.0008(7)
C6 0.0160(8) 0.0190(9) 0.0110(8) -0.0003(7) 0.0052(7) -0.0031(7)
C7 0.0157(8) 0.0211(10) 0.0112(8) 0.0016(7) 0.0029(7) 0.0011(7)
C8 0.0101(7) 0.0142(8) 0.0110(8) -0.0011(7) 0.0037(6) 0.0015(7)
C9 0.0140(8) 0.0139(8) 0.0180(9) 0.0014(7) 0.0061(7) 0.0012(7)
C10 0.0237(10) 0.0195(10) 0.0175(9) 0.0059(8) 0.0100(8) 0.0026(8)
C11 0.0231(10) 0.0296(11) 0.0123(9) 0.0001(8) 0.0038(7) 0.0062(8)
C12 0.0195(9) 0.0220(10) 0.0178(9) -0.0061(8) 0.0012(7) 0.0005(8)
C13 0.0142(8) 0.0166(9) 0.0180(9) 0.0000(8) 0.0035(7) -0.0009(7)
C14 0.007(2) 0.027(3) 0.0153(13) 0.001(2) -0.0009(11) 0.006(2)
C15 0.0167(18) 0.024(2) 0.0130(19) -0.0027(15) -0.0022(14) -0.0010(15)
C14' 0.007(2) 0.027(3) 0.0153(13) 0.001(2) -0.0009(11) 0.006(2)
C15' 0.029(2) 0.0150(19) 0.016(2) -0.0021(15) -0.0020(16) -0.0067(16)

loop_
_atom_type_symbol
_atom_type_description
_atom_type_scat_dispersion_real
_atom_type_scat_dispersion_imag
_atom_type_scat_source
C C 0.0033 0.0016 'International Tables Vol C Tables 4.2.6.8 and 6.1.1.4'
H H 0.0000 0.0000 'International Tables Vol C Tables 4.2.6.8 and 6.1.1.4'
N N 0.0061 0.0033 'International Tables Vol C Tables 4.2.6.8 and 6.1.1.4'
O O 0.0106 0.0060 'International Tables Vol C Tables 4.2.6.8 and 6.1.1.4'
Br Br -0.2901 2.4595 'International Tables Vol C Tables 4.2.6.8 and 6.1.1.4'

loop_
_geom_angle_atom_site_label_1
_geom_angle_atom_site_label_2
_geom_angle_atom_site_label_3
_geom_angle
C1 O1 C2 109.51(13)
C1 N1 C8 121.65(14)
C1 N1 C3 110.76(14)
C8 N1 C3 123.16(14)
O2 C1 O1 121.87(16)
O2 C1 N1 128.56(17)
O1 C1 N1 109.57(15)
O1 C2 C7 103.61(14)
O1 C2 C14' 102.8(4)
C7 C2 C14' 113.7(6)
O1 C2 C14 113.0(5)
C7 C2 C14 114.0(6)
O1 C2 C3 103.40(13)
C7 C2 C3 113.26(14)
C14' C2 C3 117.8(5)
C14 C2 C3 109.1(4)
N1 C3 C4 112.63(14)
N1 C3 C2 100.62(14)
C4 C3 C2 114.26(14)
N1 C3 H6 109.7
C4 C3 H6 109.7
C2 C3 H6 109.7
C5 C4 C3 115.53(15)
C5 C4 H4A 108.4
C3 C4 H4A 108.4
C5 C4 H4B 108.4
C3 C4 H4B 108.4
H4A C4 H4B 107.5
O3 C5 C6 122.33(16)
O3 C5 C4 122.59(16)
C6 C5 C4 114.98(15)
C7 C6 C5 123.21(16)
C7 C6 Br1 120.55(14)
C5 C6 Br1 116.23(12)
C6 C7 C2 124.30(17)
C6 C7 H7 117.8
C2 C7 H7 117.8
C9 C8 C13 120.54(16)
C9 C8 N1 120.50(16)
C13 C8 N1 118.95(16)
C8 C9 C10 119.12(17)
C8 C9 H9 120.4
C10 C9 H9 120.4
C11 C10 C9 120.76(17)
C11 C10 H10 119.6
C9 C10 H10 119.6
C10 C11 C12 119.66(18)
C10 C11 H11 120.2
C12 C11 H11 120.2
C11 C12 C13 120.33(18)
C11 C12 H12 119.8
C13 C12 H12 119.8
C12 C13 C8 119.57(17)
C12 C13 H13 120.2
C8 C13 H13 120.2
C15 C14 C2 114.7(7)
C15 C14 H14A 108.6
C2 C14 H14A 108.6
C15 C14 H14B 108.6
C2 C14 H14B 108.6
H14A C14 H14B 107.6
C15' C14' C2 107.7(6)
C15' C14' H14C 110.2
C2 C14' H14C 110.2
C15' C14' H14D 110.2
C2 C14' H14D 110.2
H14C C14' H14D 108.5
C14' C15' H15D 109.5
C14' C15' H15E 109.5
H15D C15' H15E 109.5
C14' C15' H15F 109.5
H15D C15' H15F 109.5
H15E C15' H15F 109.5

loop_
_geom_bond_atom_site_label_1
_geom_bond_atom_site_label_2
_geom_bond_distance
Br1 C6 1.8946(17)
O1 C1 1.361(2)
O1 C2 1.465(2)
O2 C1 1.210(2)
O3 C5 1.207(2)
N1 C1 1.364(2)
N1 C8 1.430(2)
N1 C3 1.466(2)
C2 C7 1.513(2)
C2 C14' 1.520(7)
C2 C14 1.537(7)
C2 C3 1.538(2)
C3 C4 1.522(2)
C3 H6 1.0000
C4 C5 1.510(2)
C4 H4A 0.9900
C4 H4B 0.9900
C5 C6 1.495(3)
C6 C7 1.326(2)
C7 H7 0.9500
C8 C9 1.389(2)
C8 C13 1.392(2)
C9 C10 1.393(3)
C9 H9 0.9500
C10 C11 1.384(3)
C10 H10 0.9500
C11 C12 1.388(3)
C11 H11 0.9500
C12 C13 1.388(3)
C12 H12 0.9500
C13 H13 0.9500
C14 C15 1.528(9)
C14 H14A 0.9900
C14 H14B 0.9900
C15 H15A 0.9800
C15 H15B 0.9800
C15 H15C 0.9800
C14' C15' 1.516(9)
C14' H14C 0.9900
C14' H14D 0.9900
C15' H15D 0.9800
C15' H15E 0.9800
C15' H15F 0.9800
